data_4515222
loop_
_publ_author_name
'Paul, Suparna'
'Bhuyan, Samuzal'
'Mukhopadhyay, Subhra Kanti'
'Murmu, Naresh Chandra'
'Banerjee, Priyabrata'

_publ_section_title
;
 Sensitive and Selective in Vitro Recognition of Biologically Toxic
 As(III) by Rhodamine Based Chemoreceptor
;
_journal_issue 16
_journal_name_full 'ACS Sustainable Chemistry &amp; Engineering'
_journal_page_first 13687
_journal_paper_doi 10.1021/acssuschemeng.9b00935
_journal_volume 7
_journal_year 2019
_chemical_formula_moiety 'C34 H33 N4 O3, C34 H34 N4 O3'
_chemical_formula_sum 'C68 H67 N8 O6'
_chemical_formula_weight 1092.29
_space_group_crystal_system monoclinic
_space_group_IT_number 14
_space_group_name_Hall '-P 2ybc'
_space_group_name_H-M_alt 'P 1 21/c 1'
_symmetry_space_group_name_Hall '-P 2ybc'
_symmetry_space_group_name_H-M 'P 1 21/c 1'
_atom_sites_solution_hydrogens mixed
_audit_creation_date 2018-05-10
_audit_creation_method
;
Olex2 1.2
(compiled 2018.04.26 svn.r3504 for OlexSys, GUI svn.r5492)
;
_cell_angle_alpha 90
_cell_angle_beta 98.120(2)
_cell_angle_gamma 90
_cell_formula_units_Z 4
_cell_length_a 9.1158(5)
_cell_length_b 32.969(2)
_cell_length_c 19.0369(11)
_cell_measurement_reflns_used 7328
_cell_measurement_temperature 110(2)
_cell_measurement_theta_max 24.953
_cell_measurement_theta_min 2.248
_cell_volume 5664.0(6)
_computing_cell_refinement 'SAINT V8.38A (?, 2016)'
_computing_data_collection 'Bruker APEX3'
_computing_data_reduction 'SAINT V8.38A (?, 2016)'
_computing_molecular_graphics 'Olex2 (Dolomanov et al., 2009)'
_computing_publication_material 'Olex2 (Dolomanov et al., 2009)'
_computing_structure_refinement 'ShelXL (Sheldrick, 2015)'
_computing_structure_solution 'SHELXT 2014/5 (Sheldrick, 2014)'
_diffrn_ambient_temperature 110.48
_diffrn_measured_fraction_theta_full 0.999
_diffrn_measured_fraction_theta_max 0.999
_diffrn_measurement_device_type 'Bruker APEX-III CCD'
_diffrn_measurement_method '\f and \w scans'
_diffrn_radiation_type MoK\a
_diffrn_radiation_wavelength 0.71073
_diffrn_reflns_av_R_equivalents 0.1154
_diffrn_reflns_av_unetI/netI 0.0877
_diffrn_reflns_Laue_measured_fraction_full 0.999
_diffrn_reflns_Laue_measured_fraction_max 0.999
_diffrn_reflns_limit_h_max 10
_diffrn_reflns_limit_h_min -9
_diffrn_reflns_limit_k_max 39
_diffrn_reflns_limit_k_min -39
_diffrn_reflns_limit_l_max 22
_diffrn_reflns_limit_l_min -22
_diffrn_reflns_number 51384
_diffrn_reflns_point_group_measured_fraction_full 0.999
_diffrn_reflns_point_group_measured_fraction_max 0.999
_diffrn_reflns_theta_full 25.000
_diffrn_reflns_theta_max 25.000
_diffrn_reflns_theta_min 2.145
_diffrn_standards_number 0
_exptl_absorpt_coefficient_mu 0.083
_exptl_absorpt_correction_T_max 0.7454
_exptl_absorpt_correction_T_min 0.4950
_exptl_absorpt_correction_type multi-scan
_exptl_absorpt_process_details SADABS
_exptl_crystal_colour colourless
_exptl_crystal_density_diffrn 1.281
_exptl_crystal_description needle
_exptl_crystal_F_000 2316
_exptl_crystal_size_max .14
_exptl_crystal_size_mid .12
_exptl_crystal_size_min .10
_refine_diff_density_max 0.656
_refine_diff_density_min -0.489
_refine_diff_density_rms 0.055
_refine_ls_extinction_coef 0.0042(5)
_refine_ls_extinction_expression Fc^*^=kFc[1+0.001xFc^2^\l^3^/sin(2\q)]^-1/4^
_refine_ls_extinction_method 'SHELXL-2018/3 (Sheldrick 2018)'
_refine_ls_goodness_of_fit_ref 1.017
_refine_ls_hydrogen_treatment mixed
_refine_ls_matrix_type full
_refine_ls_number_parameters 760
_refine_ls_number_reflns 9969
_refine_ls_number_restraints 0
_refine_ls_restrained_S_all 1.017
_refine_ls_R_factor_all 0.1123
_refine_ls_R_factor_gt 0.0597
_refine_ls_shift/su_max 0.001
_refine_ls_shift/su_mean 0.000
_refine_ls_structure_factor_coef Fsqd
_refine_ls_weighting_details 'w=1/[\s^2^(Fo^2^)+(0.0641P)^2^+4.1071P] where P=(Fo^2^+2Fc^2^)/3'
_refine_ls_weighting_scheme calc
_refine_ls_wR_factor_gt 0.1411
_refine_ls_wR_factor_ref 0.1759
_reflns_Friedel_coverage 0.000
_reflns_number_gt 6145
_reflns_number_total 9969
_reflns_threshold_expression 'I > 2\s(I)'
_cod_data_source_file sc9b00935_si_002.cif
_cod_data_source_block test1_a
_cod_database_code 4515222
_shelx_shelxl_version_number 2018/3
_shelx_space_group_comment
;
The symmetry employed for this shelxl refinement is uniquely defined
by the following loop, which should always be used as a source of
symmetry information in preference to the above space-group names.
They are only intended as comments.
;
_olex2_refinement_description
;
1. Fixed Uiso
 At 1.2 times of:
  All C(H) groups, All C(H,H) groups, All N(H) groups
 At 1.5 times of:
  All C(H,H,H) groups, All O(H) groups
2. Uiso/Uaniso restraints and constraints
Uanis(C029) = Uanis(C020)
3. Others
 Sof(H02I)=Sof(C1B)=Sof(H1BA)=Sof(H1BB)=Sof(H1BC)=1-FVAR(1)
 Sof(H029)=Sof(C1A)=Sof(H1AA)=Sof(H1AB)=Sof(H1AC)=FVAR(1)
4.a Secondary CH2 refined with riding coordinates:
 C01S(H01P,H01Q), C01X(H01,H), C020(H02A,H02B)
4.b Aromatic/amide H refined with riding coordinates:
 N00A(H00A), N1(H1A), N2(H2A), N3(H3), C00H(H00H), C00R(H00R), C00S(H00S),
 C00V(H00V), C00Y(H00Y), C010(H010), C012(H012), C013(H013), C015(H015),
 C01A(H01H), C01C(H01D), C01F(H01I), C01H(H01J), C01J(H01L), C01K(H01K),
 C01R(H01R), C01T(H01T), C01V(H01V), C01W(H01X), C01Y(H01Y), C01Z(H01Z),
 C021(H021), C022(H022), C023(H023), C029(H02I)
4.c Idealised Me refined as rotating group:
 C011(H01A,H01B,H01C), C01M(H01E,H01F,H01G), C01P(H01M,H01N,H01O), C01U(H01S,
 H01U,H01W), C024(H02J,H02K,H02L), C025(H02M,H02N,H02O), C026(H02C,H02D,H02E),
 C027(H02P,H02Q,H02R), C028(H02F,H02G,H02H), C1A(H1AA,H1AB,H1AC), C1B(H1BA,H1BB,
 H1BC)
4.d Idealised tetrahedral OH refined as rotating group:
 O2(H2), O1(H1)
;
_olex2_submission_special_instructions 'No special instructions were received'

loop_
_space_group_symop_operation_xyz
'x, y, z'
'-x, y+1/2, -z+1/2'
'-x, -y, -z'
'x, -y-1/2, z-1/2'

loop_
_atom_site_label
_atom_site_type_symbol
_atom_site_fract_x
_atom_site_fract_y
_atom_site_fract_z
_atom_site_U_iso_or_equiv
_atom_site_adp_type
_atom_site_occupancy
_atom_site_site_symmetry_order
_atom_site_calc_flag
_atom_site_refinement_flags_posn
_atom_site_refinement_flags_occupancy
_atom_site_disorder_assembly
_atom_site_disorder_group
O001 O 0.3833(2) 0.28389(6) 0.55076(10) 0.0290(5) Uani 1 1 d . . . .
O002 O 0.4886(2) 0.51938(6) 0.73183(11) 0.0357(5) Uani 1 1 d . . . .
O003 O 0.2171(2) 0.35012(6) 0.63010(12) 0.0400(6) Uani 1 1 d . . . .
N004 N 0.3461(2) 0.40692(7) 0.67491(12) 0.0263(5) Uani 1 1 d . . . .
O2 O 0.6961(3) 0.09021(7) 0.57703(15) 0.0530(7) Uani 1 1 d . . . .
H2 H 0.661092 0.105813 0.605357 0.080 Uiso 1 1 calc GR . . .
N006 N 0.3132(3) 0.39939(7) 0.74165(13) 0.0294(6) Uani 1 1 d . . . .
N007 N 0.5299(3) 0.18100(7) 0.66820(14) 0.0312(6) Uani 1 1 d . . . .
O1 O 0.1946(3) 0.35008(7) 0.82524(13) 0.0523(7) Uani 1 1 d . . . .
H1 H 0.217940 0.358139 0.786452 0.078 Uiso 1 1 calc GR . . .
N009 N 0.5747(3) 0.15766(7) 0.61608(15) 0.0360(6) Uani 1 1 d . . . .
N00A N 0.8723(3) 0.33678(8) 0.57224(14) 0.0395(7) Uani 1 1 d . . . .
H00A H 0.967169 0.334010 0.588109 0.047 Uiso 1 1 calc R . . .
O00B O 0.5982(3) 0.13276(7) 0.75494(15) 0.0667(8) Uani 1 1 d . . . .
N1 N 0.0061(3) 0.57483(8) 0.67304(14) 0.0411(7) Uani 1 1 d . . . .
H1A H -0.086418 0.571537 0.653325 0.049 Uiso 1 1 calc R . . .
N2 N 0.9923(3) 0.47958(9) 0.79077(15) 0.0450(7) Uani 1 1 d . . . .
H2A H 1.061557 0.461794 0.784950 0.054 Uiso 1 1 calc R . . .
C00E C 0.5281(3) 0.28153(8) 0.58563(14) 0.0246(6) Uani 1 1 d . . . .
N3 N -0.0933(3) 0.22487(9) 0.48343(14) 0.0445(7) Uani 1 1 d . . . .
H3 H -0.153172 0.204297 0.487291 0.053 Uiso 1 1 calc R . . .
C00G C 0.5724(3) 0.25273(8) 0.63670(14) 0.0226(6) Uani 1 1 d . . . .
C00H C 0.7230(3) 0.25334(8) 0.66670(15) 0.0246(6) Uani 1 1 d . . . .
H00H H 0.756451 0.233850 0.702117 0.030 Uiso 1 1 calc R . . .
C00I C 0.3208(3) 0.22294(8) 0.61152(14) 0.0248(6) Uani 1 1 d . . . .
C00J C 0.8237(3) 0.28065(8) 0.64735(14) 0.0249(6) Uani 1 1 d . . . .
C00K C 0.3077(3) 0.48057(8) 0.65304(15) 0.0274(7) Uani 1 1 d . . . .
C00L C 0.3481(3) 0.51442(8) 0.69393(15) 0.0291(7) Uani 1 1 d . . . .
C00M C 0.2860(3) 0.25332(9) 0.56194(15) 0.0264(7) Uani 1 1 d . . . .
C00N C 0.4657(3) 0.22263(8) 0.66078(15) 0.0247(6) Uani 1 1 d . . . .
C00O C 0.4388(3) 0.22990(9) 0.73712(15) 0.0276(7) Uani 1 1 d . . . .
C00P C 0.5636(3) 0.45471(8) 0.68739(15) 0.0276(7) Uani 1 1 d . . . .
C00Q C 0.4121(3) 0.44513(8) 0.64886(15) 0.0259(6) Uani 1 1 d . . . .
C00R C 0.2136(3) 0.19351(9) 0.61644(15) 0.0289(7) Uani 1 1 d . . . .
H00R H 0.236086 0.172411 0.650236 0.035 Uiso 1 1 calc R . . .
C00S C 0.6248(3) 0.30972(9) 0.56426(16) 0.0296(7) Uani 1 1 d . . . .
H00S H 0.589908 0.329286 0.529209 0.036 Uiso 1 1 calc R . . .
C00T C 0.5945(3) 0.49030(9) 0.72506(16) 0.0289(7) Uani 1 1 d . . . .
C00U C 0.2906(3) 0.38017(9) 0.62167(16) 0.0295(7) Uani 1 1 d . . . .
C00V C 0.3501(3) 0.42376(9) 0.79318(16) 0.0306(7) Uani 1 1 d . . . .
H00V H 0.402115 0.448061 0.786201 0.037 Uiso 1 1 calc R . . .
C00W C 0.7741(3) 0.30950(8) 0.59413(15) 0.0287(7) Uani 1 1 d . . . .
C00X C 0.4171(3) 0.43198(9) 0.57273(15) 0.0299(7) Uani 1 1 d . . . .
C00Y C 0.1491(3) 0.25436(9) 0.51898(15) 0.0317(7) Uani 1 1 d . . . .
H00Y H 0.127516 0.275649 0.485477 0.038 Uiso 1 1 calc R . . .
C00Z C 0.0438(3) 0.22459(10) 0.52469(15) 0.0326(7) Uani 1 1 d . . . .
C010 C 0.2516(3) 0.54622(9) 0.70009(16) 0.0330(7) Uani 1 1 d . . . .
H010 H 0.284330 0.569275 0.727901 0.040 Uiso 1 1 calc R . . .
C011 C 0.9827(3) 0.28029(9) 0.68196(16) 0.0330(7) Uani 1 1 d . . . .
H01A H 0.999428 0.256909 0.713886 0.049 Uiso 1 1 calc GR . . .
H01B H 1.004278 0.305343 0.709160 0.049 Uiso 1 1 calc GR . . .
H01C H 1.047999 0.278369 0.645371 0.049 Uiso 1 1 calc GR . . .
C012 C 0.6812(3) 0.42771(9) 0.68627(16) 0.0309(7) Uani 1 1 d . . . .
H012 H 0.662566 0.402943 0.661094 0.037 Uiso 1 1 calc R . . .
C013 C 0.1623(3) 0.48007(9) 0.61708(15) 0.0325(7) Uani 1 1 d . . . .
H013 H 0.131929 0.457379 0.587852 0.039 Uiso 1 1 calc R . . .
C014 C 0.3407(3) 0.39595(9) 0.55680(15) 0.0308(7) Uani 1 1 d . . . .
C015 C 0.5600(3) 0.17011(9) 0.55176(18) 0.0343(7) Uani 1 1 d . . . .
H015 H 0.513989 0.195482 0.539535 0.041 Uiso 1 1 calc R . . .
C016 C 0.1065(3) 0.54440(9) 0.66548(16) 0.0343(7) Uani 1 1 d . . . .
C017 C 0.3114(3) 0.41386(9) 0.86278(16) 0.0330(7) Uani 1 1 d . . . .
C018 C 0.0773(3) 0.19313(9) 0.57537(16) 0.0320(7) Uani 1 1 d . . . .
C019 C 0.4896(3) 0.19738(10) 0.78000(17) 0.0364(8) Uani 1 1 d . . . .
C01A C 0.7353(3) 0.49919(9) 0.75983(16) 0.0338(7) Uani 1 1 d . . . .
H01H H 0.752644 0.524001 0.785006 0.041 Uiso 1 1 calc R . . .
C01B C 0.0613(3) 0.51063(9) 0.62180(15) 0.0341(7) Uani 1 1 d . . . .
C01C C 0.3690(3) 0.26234(10) 0.76351(16) 0.0345(7) Uani 1 1 d . . . .
H01D H 0.333104 0.284417 0.733918 0.041 Uiso 1 1 calc R . . .
C01D C 0.8509(3) 0.47188(9) 0.75787(17) 0.0345(7) Uani 1 1 d . . . .
C01E C 0.8229(3) 0.43506(9) 0.71973(17) 0.0342(7) Uani 1 1 d . . . .
C01F C 0.3539(3) 0.44055(10) 0.91925(16) 0.0377(8) Uani 1 1 d . . . .
H01I H 0.405086 0.464710 0.910415 0.045 Uiso 1 1 calc R . . .
C01G C 0.6139(3) 0.14534(9) 0.49719(19) 0.0385(8) Uani 1 1 d . . . .
C01H C 0.4888(4) 0.45105(9) 0.52260(16) 0.0391(8) Uani 1 1 d . . . .
H01J H 0.544958 0.474995 0.534171 0.047 Uiso 1 1 calc R . . .
C01I C 0.5466(4) 0.16604(10) 0.73708(19) 0.0421(8) Uani 1 1 d . . . .
C01J C 0.3278(4) 0.37952(10) 0.48878(18) 0.0427(8) Uani 1 1 d . . . .
H01L H 0.275037 0.354957 0.477689 0.051 Uiso 1 1 calc R . . .
C01K C 0.6070(3) 0.16106(10) 0.42868(19) 0.0396(8) Uani 1 1 d . . . .
H01K H 0.561683 0.186775 0.418852 0.048 Uiso 1 1 calc R . . .
C01L C 0.2367(4) 0.37814(10) 0.87638(18) 0.0411(8) Uani 1 1 d . . . .
C01M C -0.0335(3) 0.16031(11) 0.58345(18) 0.0449(9) Uani 1 1 d . . . .
H01E H 0.009032 0.141131 0.620096 0.067 Uiso 1 1 calc GR . . .
H01F H -0.058473 0.145974 0.538248 0.067 Uiso 1 1 calc GR . . .
H01G H -0.123347 0.172422 0.597288 0.067 Uiso 1 1 calc GR . . .
C01N C 0.6800(3) 0.10741(10) 0.5113(2) 0.0424(8) Uani 1 1 d . . . .
C01O C 0.6630(3) 0.14102(11) 0.3745(2) 0.0455(9) Uani 1 1 d . . . .
C01P C -0.0950(4) 0.50841(11) 0.58268(18) 0.0469(9) Uani 1 1 d . . . .
H01M H -0.106972 0.483383 0.554678 0.070 Uiso 1 1 calc GR . . .
H01N H -0.113538 0.531855 0.551026 0.070 Uiso 1 1 calc GR . . .
H01O H -0.165630 0.508555 0.616992 0.070 Uiso 1 1 calc GR . . .
C01Q C 0.3243(4) 0.43310(11) 0.98747(18) 0.0432(9) Uani 1 1 d . . . .
C01R C 0.3529(4) 0.26166(12) 0.83542(17) 0.0449(9) Uani 1 1 d . . . .
H01R H 0.304634 0.283538 0.855215 0.054 Uiso 1 1 calc R . . .
C01S C 1.0359(4) 0.51485(11) 0.83439(18) 0.0466(9) Uani 1 1 d . . . .
H01P H 0.984321 0.539072 0.812277 0.056 Uiso 1 1 calc R . . .
H01Q H 1.143822 0.519252 0.836182 0.056 Uiso 1 1 calc R . . .
C01T C 0.4069(4) 0.22920(13) 0.87839(18) 0.0520(10) Uani 1 1 d . . . .
H01T H 0.395573 0.229474 0.927241 0.062 Uiso 1 1 calc R . . .
C01U C 0.9438(3) 0.40475(11) 0.7185(2) 0.0485(9) Uani 1 1 d . . . .
H01S H 0.906072 0.381436 0.689470 0.073 Uiso 1 1 calc GR . . .
H01U H 0.978864 0.395671 0.766977 0.073 Uiso 1 1 calc GR . . .
H01W H 1.025960 0.417201 0.698203 0.073 Uiso 1 1 calc GR . . .
C01V C 0.4755(4) 0.19706(12) 0.85186(18) 0.0473(9) Uani 1 1 d . . . .
H01V H 0.512536 0.175117 0.881517 0.057 Uiso 1 1 calc R . . .
C01W C 0.2478(4) 0.39784(12) 0.9979(2) 0.0501(9) Uani 1 1 d . . . .
H01X H 0.224835 0.392089 1.043973 0.060 Uiso 1 1 calc R . . .
C01X C 0.0456(4) 0.61199(10) 0.71189(19) 0.0484(9) Uani 1 1 d . . . .
H01 H 0.125474 0.625966 0.691115 0.058 Uiso 1 1 calc R . . .
H H 0.083497 0.605406 0.761906 0.058 Uiso 1 1 calc R . . .
C01Y C 0.7352(4) 0.08654(10) 0.4575(2) 0.0512(10) Uani 1 1 d . . . .
H01Y H 0.778576 0.060540 0.466689 0.061 Uiso 1 1 calc R . . .
C01Z C 0.7277(4) 0.10313(11) 0.3910(2) 0.0527(10) Uani 1 1 d . . . .
H01Z H 0.767747 0.088466 0.355193 0.063 Uiso 1 1 calc R . . .
C020 C -0.1444(4) 0.25677(12) 0.4345(2) 0.0582(8) Uani 1 1 d . . . .
H02A H -0.113544 0.283173 0.456554 0.070 Uiso 1 1 calc R . . .
H02B H -0.254082 0.256300 0.425999 0.070 Uiso 1 1 calc R . . .
C021 C 0.4770(5) 0.43456(10) 0.45519(19) 0.0529(10) Uani 1 1 d . . . .
H021 H 0.526497 0.447123 0.420255 0.063 Uiso 1 1 calc R . . .
C022 C 0.2037(4) 0.37077(12) 0.9439(2) 0.0521(10) Uani 1 1 d . . . .
H022 H 0.150459 0.347024 0.953023 0.062 Uiso 1 1 calc R . . .
C023 C 0.3930(5) 0.39966(11) 0.43811(19) 0.0547(11) Uani 1 1 d . . . .
H023 H 0.380821 0.389693 0.390825 0.066 Uiso 1 1 calc R . . .
C024 C 0.3782(4) 0.46225(12) 1.04756(19) 0.0549(10) Uani 1 1 d . . . .
H02J H 0.486702 0.463093 1.054628 0.082 Uiso 1 1 calc GR . . .
H02K H 0.343412 0.453006 1.091280 0.082 Uiso 1 1 calc GR . . .
H02L H 0.339029 0.489443 1.035480 0.082 Uiso 1 1 calc GR . . .
C025 C -0.0875(4) 0.63994(12) 0.7092(2) 0.0604(11) Uani 1 1 d . . . .
H02M H -0.122083 0.647506 0.659894 0.091 Uiso 1 1 calc GR . . .
H02N H -0.059151 0.664427 0.737075 0.091 Uiso 1 1 calc GR . . .
H02O H -0.167189 0.625937 0.729054 0.091 Uiso 1 1 calc GR . . .
C026 C 0.6558(4) 0.15910(12) 0.3015(2) 0.0547(10) Uani 1 1 d . . . .
H02C H 0.577446 0.145680 0.269201 0.082 Uiso 1 1 calc GR . . .
H02D H 0.751173 0.155232 0.284253 0.082 Uiso 1 1 calc GR . . .
H02E H 0.634204 0.188158 0.303557 0.082 Uiso 1 1 calc GR . . .
C027 C 1.0001(4) 0.51030(13) 0.9093(2) 0.0620(11) Uani 1 1 d . . . .
H02P H 0.894799 0.503752 0.907667 0.093 Uiso 1 1 calc GR . . .
H02Q H 1.021998 0.535762 0.935185 0.093 Uiso 1 1 calc GR . . .
H02R H 1.060252 0.488432 0.933391 0.093 Uiso 1 1 calc GR . . .
C028 C -0.0873(5) 0.25383(14) 0.3639(2) 0.0688(12) Uani 1 1 d . . . .
H02F H 0.020959 0.256124 0.371345 0.103 Uiso 1 1 calc GR . . .
H02G H -0.129713 0.275817 0.332834 0.103 Uiso 1 1 calc GR . . .
H02H H -0.116131 0.227643 0.341808 0.103 Uiso 1 1 calc GR . . .
C029 C 0.8258(5) 0.37018(13) 0.5238(2) 0.0582(8) Uani 1 1 d . . . .
H02I H 0.786445 0.394283 0.541083 0.070 Uiso 0.413(8) 1 calc R P A 2
H029 H 0.761(8) 0.363(2) 0.485(4) 0.070 Uiso 0.587(8) 1 d R P A 1
C1A C 0.9344(7) 0.3948(2) 0.5001(4) 0.055(2) Uani 0.587(8) 1 d . P A 1
H1AA H 0.985399 0.410430 0.540062 0.083 Uiso 0.587(8) 1 calc GR P A 1
H1AB H 0.887443 0.413456 0.463557 0.083 Uiso 0.587(8) 1 calc GR P A 1
H1AC H 1.006280 0.377763 0.480089 0.083 Uiso 0.587(8) 1 calc GR P A 1
C1B C 0.8379(10) 0.3670(3) 0.4597(4) 0.044(3) Uani 0.413(8) 1 d . P A 2
H1BA H 0.936599 0.356578 0.454717 0.066 Uiso 0.413(8) 1 calc GR P A 2
H1BB H 0.824171 0.393654 0.436940 0.066 Uiso 0.413(8) 1 calc GR P A 2
H1BC H 0.762384 0.348217 0.436879 0.066 Uiso 0.413(8) 1 calc GR P A 2

loop_
_atom_site_aniso_label
_atom_site_aniso_U_11
_atom_site_aniso_U_22
_atom_site_aniso_U_33
_atom_site_aniso_U_23
_atom_site_aniso_U_13
_atom_site_aniso_U_12
O001 0.0246(11) 0.0313(11) 0.0309(11) 0.0067(9) 0.0031(9) 0.0037(9)
O002 0.0341(12) 0.0269(11) 0.0469(14) -0.0086(10) 0.0083(10) -0.0001(9)
O003 0.0316(12) 0.0327(12) 0.0570(15) -0.0093(11) 0.0103(11) -0.0060(10)
N004 0.0242(13) 0.0261(13) 0.0288(14) 0.0028(11) 0.0049(10) -0.0002(10)
O2 0.0478(15) 0.0303(13) 0.080(2) -0.0100(13) 0.0065(14) 0.0043(11)
N006 0.0234(13) 0.0331(14) 0.0324(15) 0.0045(12) 0.0066(11) 0.0004(11)
N007 0.0260(13) 0.0229(13) 0.0432(16) 0.0041(12) -0.0002(11) 0.0002(10)
O1 0.0628(16) 0.0451(14) 0.0524(16) 0.0006(12) 0.0197(13) -0.0178(12)
N009 0.0250(14) 0.0263(14) 0.0555(19) -0.0078(13) 0.0016(12) -0.0009(11)
N00A 0.0430(16) 0.0322(15) 0.0464(17) 0.0058(13) 0.0170(13) -0.0078(12)
O00B 0.083(2) 0.0318(14) 0.0758(19) 0.0172(13) -0.0220(15) -0.0003(13)
N1 0.0462(17) 0.0359(16) 0.0414(16) -0.0039(13) 0.0064(13) 0.0180(13)
N2 0.0254(15) 0.0535(18) 0.0571(19) -0.0137(15) 0.0091(13) -0.0076(13)
C00E 0.0232(15) 0.0256(15) 0.0259(15) 0.0003(13) 0.0059(12) 0.0030(12)
N3 0.0262(15) 0.063(2) 0.0417(17) -0.0056(15) -0.0051(12) 0.0004(13)
C00G 0.0199(14) 0.0218(15) 0.0270(15) 0.0010(12) 0.0066(12) 0.0000(11)
C00H 0.0245(15) 0.0251(15) 0.0239(15) -0.0010(12) 0.0022(12) -0.0007(12)
C00I 0.0215(15) 0.0285(16) 0.0245(15) -0.0023(12) 0.0035(12) 0.0014(12)
C00J 0.0250(15) 0.0257(15) 0.0253(15) -0.0030(13) 0.0077(12) -0.0024(12)
C00K 0.0329(17) 0.0244(15) 0.0261(16) 0.0013(13) 0.0080(13) 0.0047(13)
C00L 0.0324(17) 0.0248(16) 0.0306(17) 0.0047(13) 0.0068(13) -0.0005(13)
C00M 0.0235(15) 0.0315(16) 0.0252(16) -0.0028(13) 0.0069(12) 0.0024(12)
C00N 0.0199(14) 0.0220(15) 0.0317(16) 0.0031(12) 0.0016(12) -0.0018(11)
C00O 0.0213(15) 0.0347(17) 0.0262(16) 0.0064(13) 0.0009(12) -0.0087(13)
C00P 0.0277(16) 0.0247(15) 0.0322(17) 0.0028(13) 0.0106(13) -0.0043(13)
C00Q 0.0278(15) 0.0211(15) 0.0299(16) 0.0036(12) 0.0074(12) 0.0017(12)
C00R 0.0247(16) 0.0331(17) 0.0295(17) 0.0004(13) 0.0058(13) -0.0029(13)
C00S 0.0357(17) 0.0232(15) 0.0319(17) 0.0036(13) 0.0115(13) 0.0028(13)
C00T 0.0291(16) 0.0245(16) 0.0358(17) 0.0011(13) 0.0134(13) -0.0003(13)
C00U 0.0229(15) 0.0234(16) 0.0416(18) -0.0035(14) 0.0027(13) 0.0032(13)
C00V 0.0258(16) 0.0305(17) 0.0365(18) 0.0036(14) 0.0076(13) -0.0009(13)
C00W 0.0311(17) 0.0239(15) 0.0342(17) -0.0050(13) 0.0157(13) -0.0048(13)
C00X 0.0369(17) 0.0235(15) 0.0298(17) 0.0016(13) 0.0062(13) 0.0081(13)
C00Y 0.0291(17) 0.0415(19) 0.0239(16) 0.0001(14) 0.0015(13) 0.0099(14)
C00Z 0.0216(16) 0.047(2) 0.0285(17) -0.0110(15) 0.0029(13) 0.0034(14)
C010 0.0431(19) 0.0236(16) 0.0345(18) -0.0011(13) 0.0125(15) 0.0050(14)
C011 0.0239(16) 0.0377(18) 0.0381(18) -0.0057(14) 0.0065(13) -0.0088(13)
C012 0.0286(16) 0.0274(16) 0.0391(18) -0.0012(14) 0.0128(14) -0.0029(13)
C013 0.0378(18) 0.0319(17) 0.0275(17) -0.0010(13) 0.0030(14) 0.0087(14)
C014 0.0339(17) 0.0272(16) 0.0308(17) -0.0004(13) 0.0029(13) 0.0105(13)
C015 0.0230(16) 0.0262(16) 0.053(2) -0.0072(15) 0.0019(14) 0.0008(13)
C016 0.0433(19) 0.0311(17) 0.0292(17) 0.0045(14) 0.0080(14) 0.0133(14)
C017 0.0245(16) 0.0383(18) 0.0371(18) 0.0032(15) 0.0077(13) 0.0033(14)
C018 0.0207(15) 0.0429(19) 0.0331(17) -0.0086(15) 0.0056(13) -0.0019(13)
C019 0.0332(18) 0.0381(19) 0.0357(19) 0.0103(15) -0.0032(14) -0.0137(14)
C01A 0.0344(18) 0.0290(17) 0.0403(19) -0.0033(14) 0.0128(14) -0.0076(14)
C01B 0.0396(18) 0.0367(18) 0.0247(16) 0.0006(14) 0.0003(13) 0.0127(14)
C01C 0.0268(16) 0.051(2) 0.0264(17) 0.0010(15) 0.0056(13) -0.0034(15)
C01D 0.0295(17) 0.0365(18) 0.0398(19) -0.0030(15) 0.0127(14) -0.0077(14)
C01E 0.0256(17) 0.0357(18) 0.0436(19) -0.0020(15) 0.0123(14) -0.0014(13)
C01F 0.0337(18) 0.043(2) 0.0373(19) 0.0033(15) 0.0091(15) 0.0050(15)
C01G 0.0223(16) 0.0297(17) 0.062(2) -0.0167(16) 0.0012(15) 0.0003(13)
C01H 0.056(2) 0.0265(17) 0.0379(19) 0.0058(14) 0.0159(16) 0.0105(15)
C01I 0.041(2) 0.0268(18) 0.053(2) 0.0107(16) -0.0125(16) -0.0095(15)
C01J 0.055(2) 0.0279(17) 0.043(2) -0.0048(15) -0.0026(17) 0.0158(16)
C01K 0.0251(17) 0.0337(18) 0.059(2) -0.0149(17) 0.0007(15) 0.0000(14)
C01L 0.0383(19) 0.043(2) 0.044(2) 0.0070(17) 0.0114(16) -0.0004(16)
C01M 0.0284(17) 0.058(2) 0.047(2) -0.0072(17) 0.0042(15) -0.0092(16)
C01N 0.0303(18) 0.0309(18) 0.064(2) -0.0112(18) -0.0002(16) -0.0012(14)
C01O 0.0291(18) 0.042(2) 0.064(2) -0.0239(18) 0.0024(16) -0.0036(15)
C01P 0.045(2) 0.056(2) 0.037(2) -0.0065(17) -0.0045(16) 0.0251(17)
C01Q 0.0402(19) 0.052(2) 0.039(2) 0.0010(17) 0.0093(16) 0.0153(17)
C01R 0.0329(18) 0.070(3) 0.0325(19) -0.0062(18) 0.0073(15) -0.0100(17)
C01S 0.0367(19) 0.058(2) 0.047(2) -0.0109(18) 0.0101(16) -0.0172(17)
C01T 0.045(2) 0.085(3) 0.0266(19) 0.010(2) 0.0046(16) -0.026(2)
C01U 0.0299(18) 0.052(2) 0.066(3) -0.0115(19) 0.0141(17) 0.0009(16)
C01V 0.045(2) 0.058(2) 0.036(2) 0.0180(18) -0.0052(16) -0.0221(18)
C01W 0.051(2) 0.060(2) 0.043(2) 0.0127(19) 0.0167(18) 0.0098(19)
C01X 0.060(2) 0.0350(19) 0.052(2) -0.0001(17) 0.0157(18) 0.0176(17)
C01Y 0.037(2) 0.0296(18) 0.085(3) -0.019(2) 0.0028(19) 0.0069(15)
C01Z 0.040(2) 0.047(2) 0.072(3) -0.027(2) 0.0087(19) 0.0040(17)
C020 0.0525(17) 0.0551(18) 0.070(2) 0.0091(15) 0.0202(15) 0.0095(14)
C021 0.089(3) 0.033(2) 0.041(2) 0.0090(17) 0.025(2) 0.019(2)
C022 0.055(2) 0.053(2) 0.053(2) 0.0107(19) 0.0229(19) -0.0049(18)
C023 0.092(3) 0.041(2) 0.032(2) 0.0022(17) 0.0128(19) 0.027(2)
C024 0.061(2) 0.064(3) 0.042(2) -0.0030(19) 0.0132(18) 0.012(2)
C025 0.072(3) 0.051(2) 0.059(3) -0.008(2) 0.014(2) 0.030(2)
C026 0.043(2) 0.058(2) 0.063(3) -0.025(2) 0.0068(18) 0.0008(18)
C027 0.054(2) 0.084(3) 0.050(2) -0.008(2) 0.0131(19) -0.005(2)
C028 0.068(3) 0.098(3) 0.037(2) -0.004(2) -0.0057(19) -0.008(2)
C029 0.0525(17) 0.0551(18) 0.070(2) 0.0091(15) 0.0202(15) 0.0095(14)
C1A 0.045(4) 0.053(4) 0.066(5) 0.027(3) -0.002(3) -0.023(3)
C1B 0.051(6) 0.045(5) 0.038(5) 0.011(4) 0.012(4) 0.018(4)

loop_
_atom_type_symbol
_atom_type_description
_atom_type_scat_dispersion_real
_atom_type_scat_dispersion_imag
_atom_type_scat_source
C C 0.0033 0.0016 'International Tables Vol C Tables 4.2.6.8 and 6.1.1.4'
H H 0.0000 0.0000 'International Tables Vol C Tables 4.2.6.8 and 6.1.1.4'
N N 0.0061 0.0033 'International Tables Vol C Tables 4.2.6.8 and 6.1.1.4'
O O 0.0106 0.0060 'International Tables Vol C Tables 4.2.6.8 and 6.1.1.4'

loop_
_geom_angle_atom_site_label_1
_geom_angle_atom_site_label_2
_geom_angle_atom_site_label_3
_geom_angle
C00M O001 C00E 118.2(2)
C00T O002 C00L 118.5(2)
N006 N004 C00Q 127.3(2)
N006 N004 C00U 117.3(2)
C00U N004 C00Q 114.4(2)
C01N O2 H2 109.5
C00V N006 N004 122.1(2)
N009 N007 C00N 127.2(2)
N009 N007 C01I 118.9(2)
C01I N007 C00N 113.9(2)
C01L O1 H1 109.5
C015 N009 N007 120.9(3)
C00W N00A H00A 118.6
C00W N00A C029 122.8(3)
C029 N00A H00A 118.6
C016 N1 H1A 118.4
C016 N1 C01X 123.2(3)
C01X N1 H1A 118.4
C01D N2 H2A 117.6
C01D N2 C01S 124.9(3)
C01S N2 H2A 117.6
C00G C00E O001 122.6(2)
C00G C00E C00S 122.4(3)
C00S C00E O001 115.0(2)
C00Z N3 H3 118.0
C00Z N3 C020 123.9(3)
C020 N3 H3 118.0
C00E C00G C00H 116.6(2)
C00E C00G C00N 122.1(2)
C00H C00G C00N 121.3(2)
C00G C00H H00H 118.3
C00J C00H C00G 123.4(3)
C00J C00H H00H 118.3
C00M C00I C00N 121.7(2)
C00M C00I C00R 117.2(3)
C00R C00I C00N 121.1(3)
C00H C00J C00W 118.3(3)
C00H C00J C011 121.1(3)
C00W C00J C011 120.6(2)
C00L C00K C00Q 122.2(3)
C00L C00K C013 116.3(3)
C013 C00K C00Q 121.5(3)
C00K C00L O002 122.7(3)
C00K C00L C010 122.6(3)
C010 C00L O002 114.7(3)
O001 C00M C00I 123.0(2)
O001 C00M C00Y 115.7(3)
C00I C00M C00Y 121.3(3)
N007 C00N C00G 111.9(2)
N007 C00N C00I 111.3(2)
N007 C00N C00O 99.7(2)
C00G C00N C00I 110.7(2)
C00G C00N C00O 112.6(2)
C00I C00N C00O 110.3(2)
C019 C00O C00N 110.7(3)
C01C C00O C00N 127.9(3)
C01C C00O C019 121.3(3)
C00T C00P C00Q 122.5(3)
C00T C00P C012 116.6(3)
C012 C00P C00Q 120.9(3)
N004 C00Q C00K 110.1(2)
N004 C00Q C00X 98.2(2)
C00K C00Q C00X 111.9(2)
C00P C00Q N004 113.3(2)
C00P C00Q C00K 110.7(2)
C00P C00Q C00X 112.1(2)
C00I C00R H00R 118.1
C018 C00R C00I 123.8(3)
C018 C00R H00R 118.1
C00E C00S H00S 119.9
C00E C00S C00W 120.1(3)
C00W C00S H00S 120.0
O002 C00T C00P 123.0(3)
O002 C00T C01A 114.9(3)
C00P C00T C01A 122.2(3)
O003 C00U N004 124.9(3)
O003 C00U C014 129.7(3)
N004 C00U C014 105.3(2)
N006 C00V H00V 120.4
N006 C00V C017 119.2(3)
C017 C00V H00V 120.4
N00A C00W C00J 120.1(3)
N00A C00W C00S 120.7(3)
C00S C00W C00J 119.2(3)
C014 C00X C00Q 111.7(2)
C01H C00X C00Q 127.6(3)
C01H C00X C014 120.7(3)
C00M C00Y H00Y 119.7
C00Z C00Y C00M 120.6(3)
C00Z C00Y H00Y 119.7
N3 C00Z C00Y 122.1(3)
N3 C00Z C018 118.8(3)
C00Y C00Z C018 119.0(3)
C00L C010 H010 120.0
C00L C010 C016 120.0(3)
C016 C010 H010 120.0
C00J C011 H01A 109.5
C00J C011 H01B 109.5
C00J C011 H01C 109.5
H01A C011 H01B 109.5
H01A C011 H01C 109.5
H01B C011 H01C 109.5
C00P C012 H012 118.2
C01E C012 C00P 123.5(3)
C01E C012 H012 118.2
C00K C013 H013 118.2
C01B C013 C00K 123.7(3)
C01B C013 H013 118.2
C00X C014 C00U 109.0(3)
C00X C014 C01J 120.6(3)
C01J C014 C00U 130.3(3)
N009 C015 H015 120.0
N009 C015 C01G 120.1(3)
C01G C015 H015 120.0
N1 C016 C010 121.3(3)
N1 C016 C01B 119.4(3)
C010 C016 C01B 119.3(3)
C01F C017 C00V 118.8(3)
C01F C017 C01L 118.3(3)
C01L C017 C00V 122.9(3)
C00R C018 C00Z 118.1(3)
C00R C018 C01M 121.1(3)
C00Z C018 C01M 120.8(3)
C00O C019 C01I 109.5(3)
C00O C019 C01V 121.0(3)
C01V C019 C01I 129.5(3)
C00T C01A H01H 119.9
C00T C01A C01D 120.2(3)
C01D C01A H01H 119.9
C013 C01B C016 118.1(3)
C013 C01B C01P 121.6(3)
C016 C01B C01P 120.2(3)
C00O C01C H01D 121.2
C00O C01C C01R 117.6(3)
C01R C01C H01D 121.2
N2 C01D C01A 122.2(3)
N2 C01D C01E 118.7(3)
C01A C01D C01E 119.0(3)
C012 C01E C01D 118.4(3)
C012 C01E C01U 121.4(3)
C01D C01E C01U 120.1(3)
C017 C01F H01I 118.7
C01Q C01F C017 122.6(3)
C01Q C01F H01I 118.7
C01K C01G C015 118.8(3)
C01K C01G C01N 118.2(3)
C01N C01G C015 122.9(3)
C00X C01H H01J 120.7
C00X C01H C021 118.7(3)
C021 C01H H01J 120.7
N007 C01I C019 106.1(3)
O00B C01I N007 124.6(3)
O00B C01I C019 129.3(3)
C014 C01J H01L 120.8
C023 C01J C014 118.4(3)
C023 C01J H01L 120.8
C01G C01K H01K 118.4
C01O C01K C01G 123.2(3)
C01O C01K H01K 118.4
O1 C01L C017 122.3(3)
O1 C01L C022 118.0(3)
C022 C01L C017 119.6(3)
C018 C01M H01E 109.5
C018 C01M H01F 109.5
C018 C01M H01G 109.5
H01E C01M H01F 109.5
H01E C01M H01G 109.5
H01F C01M H01G 109.5
O2 C01N C01G 122.4(3)
O2 C01N C01Y 118.0(3)
C01Y C01N C01G 119.6(4)
C01K C01O C01Z 116.6(4)
C01K C01O C026 121.8(3)
C01Z C01O C026 121.6(3)
C01B C01P H01M 109.5
C01B C01P H01N 109.5
C01B C01P H01O 109.5
H01M C01P H01N 109.5
H01M C01P H01O 109.5
H01N C01P H01O 109.5
C01F C01Q C024 120.5(3)
C01W C01Q C01F 116.8(3)
C01W C01Q C024 122.6(3)
C01C C01R H01R 119.7
C01T C01R C01C 120.6(4)
C01T C01R H01R 119.7
N2 C01S H01P 109.1
N2 C01S H01Q 109.1
N2 C01S C027 112.4(3)
H01P C01S H01Q 107.9
C027 C01S H01P 109.1
C027 C01S H01Q 109.1
C01R C01T H01T 119.3
C01V C01T C01R 121.5(3)
C01V C01T H01T 119.3
C01E C01U H01S 109.5
C01E C01U H01U 109.5
C01E C01U H01W 109.5
H01S C01U H01U 109.5
H01S C01U H01W 109.5
H01U C01U H01W 109.5
C019 C01V H01V 121.0
C01T C01V C019 118.0(3)
C01T C01V H01V 121.0
C01Q C01W H01X 118.7
C022 C01W C01Q 122.5(3)
C022 C01W H01X 118.7
N1 C01X H01 109.5
N1 C01X H 109.5
N1 C01X C025 110.9(3)
H01 C01X H 108.1
C025 C01X H01 109.5
C025 C01X H 109.5
C01N C01Y H01Y 119.7
C01Z C01Y C01N 120.5(3)
C01Z C01Y H01Y 119.7
C01O C01Z H01Z 119.0
C01Y C01Z C01O 121.9(3)
C01Y C01Z H01Z 119.0
N3 C020 H02A 108.7
N3 C020 H02B 108.7
N3 C020 C028 114.1(3)
H02A C020 H02B 107.6
C028 C020 H02A 108.7
C028 C020 H02B 108.7
C01H C021 H021 119.7
C01H C021 C023 120.6(3)
C023 C021 H021 119.7
C01L C022 H022 120.0
C01W C022 C01L 120.0(3)
C01W C022 H022 120.0
C01J C023 C021 120.9(3)
C01J C023 H023 119.6
C021 C023 H023 119.6
C01Q C024 H02J 109.5
C01Q C024 H02K 109.5
C01Q C024 H02L 109.5
H02J C024 H02K 109.5
H02J C024 H02L 109.5
H02K C024 H02L 109.5
C01X C025 H02M 109.5
C01X C025 H02N 109.5
C01X C025 H02O 109.5
H02M C025 H02N 109.5
H02M C025 H02O 109.5
H02N C025 H02O 109.5
C01O C026 H02C 109.5
C01O C026 H02D 109.5
C01O C026 H02E 109.5
H02C C026 H02D 109.5
H02C C026 H02E 109.5
H02D C026 H02E 109.5
C01S C027 H02P 109.5
C01S C027 H02Q 109.5
C01S C027 H02R 109.5
H02P C027 H02Q 109.5
H02P C027 H02R 109.5
H02Q C027 H02R 109.5
C020 C028 H02F 109.5
C020 C028 H02G 109.5
C020 C028 H02H 109.5
H02F C028 H02G 109.5
H02F C028 H02H 109.5
H02G C028 H02H 109.5
N00A C029 H02I 120.1
N00A C029 H029 114(5)
C1A C029 N00A 119.0(4)
C1A C029 H029 107(5)
C1B C029 N00A 119.8(5)
C1B C029 H02I 120.1
C029 C1A H1AA 109.5
C029 C1A H1AB 109.5
C029 C1A H1AC 109.5
H1AA C1A H1AB 109.5
H1AA C1A H1AC 109.5
H1AB C1A H1AC 109.5
C029 C1B H1BA 109.5
C029 C1B H1BB 109.5
C029 C1B H1BC 109.5
H1BA C1B H1BB 109.5
H1BA C1B H1BC 109.5
H1BB C1B H1BC 109.5

loop_
_geom_bond_atom_site_label_1
_geom_bond_atom_site_label_2
_geom_bond_distance
O001 C00E 1.393(3)
O001 C00M 1.379(3)
O002 C00L 1.389(4)
O002 C00T 1.379(3)
O003 C00U 1.220(3)
N004 N006 1.369(3)
N004 C00Q 1.509(3)
N004 C00U 1.384(4)
O2 H2 0.8400
O2 C01N 1.363(4)
N006 C00V 1.276(4)
N007 N009 1.363(3)
N007 C00N 1.491(4)
N007 C01I 1.389(4)
O1 H1 0.8400
O1 C01L 1.359(4)
N009 C015 1.280(4)
N00A H00A 0.8800
N00A C00W 1.374(4)
N00A C029 1.461(5)
O00B C01I 1.223(4)
N1 H1A 0.8800
N1 C016 1.380(4)
N1 C01X 1.450(4)
N2 H2A 0.8800
N2 C01D 1.375(4)
N2 C01S 1.451(4)
C00E C00G 1.378(4)
C00E C00S 1.381(4)
N3 H3 0.8800
N3 C00Z 1.379(4)
N3 C020 1.438(5)
C00G C00H 1.410(4)
C00G C00N 1.506(4)
C00H H00H 0.9500
C00H C00J 1.373(4)
C00I C00M 1.382(4)
C00I C00N 1.508(4)
C00I C00R 1.389(4)
C00J C00W 1.416(4)
C00J C011 1.506(4)
C00K C00L 1.381(4)
C00K C00Q 1.516(4)
C00K C013 1.403(4)
C00L C010 1.384(4)
C00M C00Y 1.393(4)
C00N C00O 1.527(4)
C00O C019 1.387(4)
C00O C01C 1.375(4)
C00P C00Q 1.503(4)
C00P C00T 1.383(4)
C00P C012 1.396(4)
C00Q C00X 1.520(4)
C00R H00R 0.9500
C00R C018 1.372(4)
C00S H00S 0.9500
C00S C00W 1.399(4)
C00T C01A 1.390(4)
C00U C014 1.471(4)
C00V H00V 0.9500
C00V C017 1.455(4)
C00X C014 1.389(4)
C00X C01H 1.381(4)
C00Y H00Y 0.9500
C00Y C00Z 1.387(4)
C00Z C018 1.420(4)
C010 H010 0.9500
C010 C016 1.393(4)
C011 H01A 0.9800
C011 H01B 0.9800
C011 H01C 0.9800
C012 H012 0.9500
C012 C01E 1.379(4)
C013 H013 0.9500
C013 C01B 1.376(4)
C014 C01J 1.393(4)
C015 H015 0.9500
C015 C01G 1.460(4)
C016 C01B 1.416(4)
C017 C01F 1.401(4)
C017 C01L 1.403(4)
C018 C01M 1.503(4)
C019 C01I 1.458(5)
C019 C01V 1.392(5)
C01A H01H 0.9500
C01A C01D 1.390(4)
C01B C01P 1.513(4)
C01C H01D 0.9500
C01C C01R 1.398(4)
C01D C01E 1.419(4)
C01E C01U 1.490(4)
C01F H01I 0.9500
C01F C01Q 1.385(4)
C01G C01K 1.397(5)
C01G C01N 1.398(5)
C01H H01J 0.9500
C01H C021 1.384(5)
C01J H01L 0.9500
C01J C023 1.374(5)
C01K H01K 0.9500
C01K C01O 1.382(4)
C01L C022 1.382(5)
C01M H01E 0.9800
C01M H01F 0.9800
C01M H01G 0.9800
C01N C01Y 1.387(5)
C01O C01Z 1.399(5)
C01O C026 1.505(5)
C01P H01M 0.9800
C01P H01N 0.9800
C01P H01O 0.9800
C01Q C01W 1.384(5)
C01Q C024 1.521(5)
C01R H01R 0.9500
C01R C01T 1.394(5)
C01S H01P 0.9900
C01S H01Q 0.9900
C01S C027 1.514(5)
C01T H01T 0.9500
C01T C01V 1.363(5)
C01U H01S 0.9800
C01U H01U 0.9800
C01U H01W 0.9800
C01V H01V 0.9500
C01W H01X 0.9500
C01W C022 1.378(5)
C01X H01 0.9900
C01X H 0.9900
C01X C025 1.519(5)
C01Y H01Y 0.9500
C01Y C01Z 1.370(5)
C01Z H01Z 0.9500
C020 H02A 0.9900
C020 H02B 0.9900
C020 C028 1.511(5)
C021 H021 0.9500
C021 C023 1.395(5)
C022 H022 0.9500
C023 H023 0.9500
C024 H02J 0.9800
C024 H02K 0.9800
C024 H02L 0.9800
C025 H02M 0.9800
C025 H02N 0.9800
C025 H02O 0.9800
C026 H02C 0.9800
C026 H02D 0.9800
C026 H02E 0.9800
C027 H02P 0.9800
C027 H02Q 0.9800
C027 H02R 0.9800
C028 H02F 0.9800
C028 H02G 0.9800
C028 H02H 0.9800
C029 H02I 0.9500
C029 H029 0.92(7)
C029 C1A 1.403(7)
C029 C1B 1.245(9)
C1A H1AA 0.9800
C1A H1AB 0.9800
C1A H1AC 0.9800
C1B H1BA 0.9800
C1B H1BB 0.9800
C1B H1BC 0.9800
